data_4035552
loop_
_publ_author_name
'Sattar, Moh'
'Shareef, Muhammed'
'Patidar, Krishna'
'Kumar, Sangit'

_publ_section_title
;
 Copper-Catalyzed 8-Aminoquinoline Assisted Aryl Chalcogenation of
 Ferroceneamide with Aryl Disulfides, Diselenides, and Ditellurides.
;
_journal_issue 15
_journal_name_full 'The Journal of organic chemistry'
_journal_page_first 8241
_journal_page_last 8249
_journal_paper_doi 10.1021/acs.joc.8b00974
_journal_volume 83
_journal_year 2018
_chemical_formula_sum 'C28 H24 Fe N2 O3 Se'
_chemical_formula_weight 571.30
_space_group_crystal_system monoclinic
_space_group_IT_number 14
_space_group_name_Hall '-P 2ybc'
_space_group_name_H-M_alt 'P 1 21/c 1'
_atom_sites_solution_hydrogens geom
_audit_creation_method SHELXL-2017/1
_cell_angle_alpha 90
_cell_angle_beta 97.568(4)
_cell_angle_gamma 90
_cell_formula_units_Z 4
_cell_length_a 12.5422(15)
_cell_length_b 9.6419(12)
_cell_length_c 19.812(2)
_cell_measurement_reflns_used 9927
_cell_measurement_temperature 150(2)
_cell_measurement_theta_max 28.86
_cell_measurement_theta_min 2.35
_cell_volume 2375.0(5)
_computing_cell_refinement 'Bruker SAINT'
_computing_data_collection 'Bruker APEX2'
_computing_data_reduction 'Bruker SAINT'
_computing_molecular_graphics 'Bruker SHELXTL'
_computing_publication_material 'Bruker SHELXTL'
_computing_structure_refinement 'SHELXL-2014 (Sheldrick 2014)'
_computing_structure_solution 'SHELXS-97 (Sheldrick 2008)'
_diffrn_ambient_temperature 150(2)
_diffrn_measured_fraction_theta_full 0.998
_diffrn_measured_fraction_theta_max 0.959
_diffrn_measurement_device_type 'Bruker APEX-II CCD'
_diffrn_measurement_method '\f and \w scans'
_diffrn_radiation_type MoK\a
_diffrn_radiation_wavelength 0.71073
_diffrn_reflns_av_R_equivalents 0.1110
_diffrn_reflns_av_unetI/netI 0.0777
_diffrn_reflns_Laue_measured_fraction_full 0.998
_diffrn_reflns_Laue_measured_fraction_max 0.959
_diffrn_reflns_limit_h_max 16
_diffrn_reflns_limit_h_min -16
_diffrn_reflns_limit_k_max 13
_diffrn_reflns_limit_k_min -13
_diffrn_reflns_limit_l_max 26
_diffrn_reflns_limit_l_min -27
_diffrn_reflns_number 56936
_diffrn_reflns_point_group_measured_fraction_full 0.998
_diffrn_reflns_point_group_measured_fraction_max 0.959
_diffrn_reflns_theta_full 25.242
_diffrn_reflns_theta_max 29.128
_diffrn_reflns_theta_min 2.353
_exptl_absorpt_coefficient_mu 2.202
_exptl_absorpt_correction_T_max 0.7461
_exptl_absorpt_correction_T_min 0.4982
_exptl_absorpt_correction_type multi-scan
_exptl_absorpt_process_details 'SADABS 2014/5'
_exptl_crystal_colour orange
_exptl_crystal_density_diffrn 1.598
_exptl_crystal_description block
_exptl_crystal_F_000 1160
_exptl_crystal_size_max 0.4
_exptl_crystal_size_mid 0.3
_exptl_crystal_size_min 0.06
_refine_diff_density_max 0.630
_refine_diff_density_min -0.999
_refine_diff_density_rms 0.129
_refine_ls_extinction_method none
_refine_ls_goodness_of_fit_ref 1.073
_refine_ls_hydrogen_treatment constr
_refine_ls_matrix_type full
_refine_ls_number_parameters 318
_refine_ls_number_reflns 6126
_refine_ls_number_restraints 0
_refine_ls_restrained_S_all 1.073
_refine_ls_R_factor_all 0.1144
_refine_ls_R_factor_gt 0.0671
_refine_ls_shift/su_max 0.001
_refine_ls_shift/su_mean 0.000
_refine_ls_structure_factor_coef Fsqd
_refine_ls_weighting_details 'w=1/[\s^2^(Fo^2^)+(0.1000P)^2^+0.3853P] where P=(Fo^2^+2Fc^2^)/3'
_refine_ls_weighting_scheme calc
_refine_ls_wR_factor_gt 0.1432
_refine_ls_wR_factor_ref 0.1662
_reflns_Friedel_coverage 0.000
_reflns_number_gt 4335
_reflns_number_total 6126
_reflns_threshold_expression 'I > 2\s(I)'
_cod_data_source_file jo8b00974_si_002.cif
_cod_data_source_block shelx
_cod_original_sg_symbol_H-M 'P 21/c'
_cod_database_code 4035552
_shelx_shelxl_version_number 2017/1
_shelx_space_group_comment
;
The symmetry employed for this shelxl refinement is uniquely defined
by the following loop, which should always be used as a source of
symmetry information in preference to the above space-group names.
They are only intended as comments.
;

loop_
_space_group_symop_operation_xyz
'x, y, z'
'-x, y+1/2, -z+1/2'
'-x, -y, -z'
'x, -y-1/2, z-1/2'

loop_
_atom_site_label
_atom_site_type_symbol
_atom_site_fract_x
_atom_site_fract_y
_atom_site_fract_z
_atom_site_U_iso_or_equiv
_atom_site_adp_type
_atom_site_occupancy
_atom_site_site_symmetry_order
_atom_site_calc_flag
_atom_site_refinement_flags_posn
_atom_site_refinement_flags_adp
Se1 Se 0.20551(3) 0.93761(4) 0.92183(2) 0.02132(15) Uani 1 1 d . .
Fe1 Fe 0.35599(5) 1.15960(6) 0.84647(3) 0.02138(17) Uani 1 1 d . .
O1 O 0.3853(3) 0.8830(3) 0.72021(15) 0.0364(8) Uani 1 1 d . .
O2 O 0.0561(2) 0.7876(3) 0.98873(14) 0.0295(7) Uani 1 1 d . .
O3 O 0.2608(3) 0.4005(3) 1.08149(17) 0.0413(8) Uani 1 1 d . .
N1 N 0.2711(3) 0.7717(3) 0.78267(16) 0.0216(7) Uani 1 1 d . .
H2 H 0.250509 0.769106 0.823416 0.026 Uiso 1 1 calc R U
N2 N 0.1092(3) 0.6282(3) 0.82123(17) 0.0223(7) Uani 1 1 d . .
C1 C 0.3436(3) 0.9807(4) 0.89771(19) 0.0201(8) Uani 1 1 d . .
C2 C 0.4157(4) 1.0711(4) 0.9370(2) 0.0248(9) Uani 1 1 d . .
H15 H 0.407929 1.104122 0.981242 0.030 Uiso 1 1 calc R U
C3 C 0.5014(4) 1.1046(5) 0.8999(2) 0.0274(9) Uani 1 1 d . .
H1 H 0.560054 1.164410 0.914605 0.033 Uiso 1 1 calc R U
C4 C 0.4837(3) 1.0327(4) 0.8368(2) 0.0250(9) Uani 1 1 d . .
H9 H 0.529361 1.035631 0.802161 0.030 Uiso 1 1 calc R U
C5 C 0.3861(3) 0.9552(4) 0.8339(2) 0.0205(8) Uani 1 1 d . .
C6 C 0.3465(3) 0.8690(4) 0.7735(2) 0.0221(8) Uani 1 1 d . .
C7 C 0.2225(3) 0.6759(4) 0.73590(19) 0.0197(8) Uani 1 1 d . .
C8 C 0.2496(3) 0.6520(4) 0.6718(2) 0.0227(9) Uani 1 1 d . .
H8 H 0.305716 0.704045 0.656022 0.027 Uiso 1 1 calc R U
C9 C 0.1944(4) 0.5508(4) 0.6294(2) 0.0277(10) Uani 1 1 d . .
H7 H 0.215724 0.534018 0.585868 0.033 Uiso 1 1 calc R U
C10 C 0.1116(4) 0.4763(4) 0.6487(2) 0.0255(9) Uani 1 1 d . .
H3 H 0.075545 0.409010 0.618986 0.031 Uiso 1 1 calc R U
C11 C 0.0794(3) 0.5004(4) 0.71434(19) 0.0200(8) Uani 1 1 d . .
C12 C -0.0089(4) 0.4335(4) 0.7376(2) 0.0267(9) Uani 1 1 d . .
H6 H -0.049380 0.366590 0.709894 0.032 Uiso 1 1 calc R U
C13 C -0.0360(4) 0.4658(5) 0.8005(2) 0.0292(10) Uani 1 1 d . .
H5 H -0.095869 0.422929 0.816761 0.035 Uiso 1 1 calc R U
C14 C 0.0262(4) 0.5629(4) 0.8402(2) 0.0287(10) Uani 1 1 d . .
H4 H 0.007312 0.583182 0.884022 0.034 Uiso 1 1 calc R U
C15 C 0.1355(3) 0.5993(4) 0.75770(19) 0.0182(8) Uani 1 1 d . .
C16 C 0.2043(4) 1.2380(5) 0.8197(2) 0.0335(11) Uani 1 1 d . .
H14 H 0.139033 1.193672 0.826771 0.040 Uiso 1 1 calc R U
C17 C 0.2587(4) 1.2239(5) 0.7610(2) 0.0344(11) Uani 1 1 d . .
H10 H 0.235624 1.169246 0.721856 0.041 Uiso 1 1 calc R U
C18 C 0.3528(4) 1.3056(5) 0.7715(2) 0.0372(11) Uani 1 1 d . .
H11 H 0.404852 1.315206 0.741065 0.045 Uiso 1 1 calc R U
C19 C 0.3556(5) 1.3706(5) 0.8358(3) 0.0417(13) Uani 1 1 d . .
H13 H 0.409919 1.432141 0.855951 0.050 Uiso 1 1 calc R U
C20 C 0.2643(5) 1.3286(5) 0.8648(3) 0.0413(13) Uani 1 1 d . .
H12 H 0.246473 1.357167 0.907771 0.050 Uiso 1 1 calc R U
C21 C 0.2349(3) 0.7664(4) 0.97002(18) 0.0207(8) Uani 1 1 d . .
C22 C 0.1488(3) 0.7120(4) 0.99962(19) 0.0229(9) Uani 1 1 d . .
C23 C -0.0279(4) 0.7541(5) 1.0281(2) 0.0378(11) Uani 1 1 d . .
H16 H -0.056912 0.662193 1.014903 0.057 Uiso 1 1 calc R U
H17 H -0.085311 0.823379 1.019855 0.057 Uiso 1 1 calc R U
H18 H 0.000832 0.753667 1.076550 0.057 Uiso 1 1 calc R U
C24 C 0.1606(4) 0.5901(4) 1.0368(2) 0.0266(9) Uani 1 1 d . .
H19 H 0.101782 0.553855 1.056919 0.032 Uiso 1 1 calc R U
C25 C 0.2593(4) 0.5205(4) 1.0447(2) 0.0281(10) Uani 1 1 d . .
C26 C 0.3609(5) 0.3312(5) 1.0959(3) 0.0497(15) Uani 1 1 d . .
H21 H 0.389657 0.311791 1.053249 0.074 Uiso 1 1 calc R U
H20 H 0.350603 0.243828 1.119493 0.074 Uiso 1 1 calc R U
H22 H 0.411486 0.390062 1.124971 0.074 Uiso 1 1 calc R U
C27 C 0.3453(4) 0.5739(4) 1.0158(2) 0.0286(10) Uani 1 1 d . .
H23 H 0.412787 0.527808 1.021461 0.034 Uiso 1 1 calc R U
C28 C 0.3312(3) 0.6969(4) 0.9781(2) 0.0252(9) Uani 1 1 d . .
H24 H 0.389662 0.733079 0.957609 0.030 Uiso 1 1 calc R U

loop_
_atom_site_aniso_label
_atom_site_aniso_U_11
_atom_site_aniso_U_22
_atom_site_aniso_U_33
_atom_site_aniso_U_23
_atom_site_aniso_U_13
_atom_site_aniso_U_12
Se1 0.0220(2) 0.0267(2) 0.0166(2) 0.00088(15) 0.00770(16) 0.00044(16)
Fe1 0.0252(3) 0.0219(3) 0.0175(3) 0.0004(2) 0.0045(2) -0.0031(2)
O1 0.045(2) 0.0431(18) 0.0262(16) -0.0090(14) 0.0225(15) -0.0169(16)
O2 0.0218(15) 0.0431(18) 0.0258(15) 0.0052(14) 0.0117(13) 0.0034(14)
O3 0.057(2) 0.0309(17) 0.0374(19) 0.0088(15) 0.0118(17) 0.0011(17)
N1 0.0231(18) 0.0260(18) 0.0176(15) -0.0035(14) 0.0099(14) -0.0058(14)
N2 0.0262(19) 0.0238(17) 0.0177(16) -0.0031(14) 0.0059(14) -0.0066(15)
C1 0.022(2) 0.0221(19) 0.0160(18) 0.0002(15) 0.0025(16) -0.0010(16)
C2 0.029(2) 0.028(2) 0.0170(19) -0.0004(16) -0.0013(17) 0.0023(18)
C3 0.023(2) 0.032(2) 0.027(2) -0.0031(18) 0.0003(18) -0.0066(18)
C4 0.022(2) 0.026(2) 0.028(2) -0.0006(17) 0.0081(18) -0.0018(17)
C5 0.023(2) 0.021(2) 0.0187(19) 0.0003(15) 0.0079(17) 0.0022(16)
C6 0.0176(19) 0.029(2) 0.021(2) -0.0026(17) 0.0050(16) 0.0005(17)
C7 0.023(2) 0.0174(19) 0.0192(19) -0.0011(15) 0.0035(16) 0.0011(15)
C8 0.024(2) 0.027(2) 0.0183(19) 0.0004(16) 0.0076(17) 0.0038(17)
C9 0.034(2) 0.032(2) 0.0184(19) -0.0008(17) 0.0063(18) 0.0051(19)
C10 0.033(2) 0.024(2) 0.0188(19) -0.0019(16) -0.0001(18) -0.0043(18)
C11 0.023(2) 0.0200(19) 0.0159(18) 0.0027(16) -0.0011(16) 0.0020(17)
C12 0.029(2) 0.024(2) 0.025(2) -0.0006(17) -0.0047(19) -0.0071(18)
C13 0.026(2) 0.034(2) 0.028(2) 0.0044(18) 0.0058(19) -0.0102(19)
C14 0.033(2) 0.033(2) 0.022(2) 0.0007(18) 0.0117(19) -0.0072(19)
C15 0.022(2) 0.0186(18) 0.0138(17) 0.0007(15) 0.0014(15) 0.0012(16)
C16 0.031(2) 0.035(2) 0.035(2) 0.011(2) 0.008(2) 0.010(2)
C17 0.038(3) 0.037(3) 0.027(2) 0.010(2) 0.002(2) -0.002(2)
C18 0.045(3) 0.035(3) 0.032(2) 0.015(2) 0.007(2) -0.006(2)
C19 0.057(3) 0.019(2) 0.045(3) 0.004(2) -0.007(3) -0.004(2)
C20 0.063(4) 0.024(2) 0.039(3) 0.002(2) 0.011(3) 0.014(2)
C21 0.027(2) 0.024(2) 0.0126(17) -0.0019(15) 0.0063(16) -0.0031(17)
C22 0.030(2) 0.025(2) 0.0145(18) -0.0030(16) 0.0070(17) -0.0026(18)
C23 0.034(3) 0.045(3) 0.039(3) -0.003(2) 0.023(2) -0.005(2)
C24 0.035(3) 0.025(2) 0.022(2) -0.0037(17) 0.0098(19) -0.0057(18)
C25 0.040(3) 0.024(2) 0.021(2) -0.0007(17) 0.0093(19) -0.0009(19)
C26 0.070(4) 0.034(3) 0.047(3) 0.013(2) 0.013(3) 0.015(3)
C27 0.035(3) 0.028(2) 0.023(2) -0.0007(17) 0.0045(19) 0.0021(19)
C28 0.025(2) 0.031(2) 0.0203(19) 0.0002(17) 0.0069(17) -0.0033(18)

loop_
_atom_type_symbol
_atom_type_description
_atom_type_scat_dispersion_real
_atom_type_scat_dispersion_imag
_atom_type_scat_source
C C 0.0033 0.0016 'International Tables Vol C Tables 4.2.6.8 and 6.1.1.4'
H H 0.0000 0.0000 'International Tables Vol C Tables 4.2.6.8 and 6.1.1.4'
N N 0.0061 0.0033 'International Tables Vol C Tables 4.2.6.8 and 6.1.1.4'
O O 0.0106 0.0060 'International Tables Vol C Tables 4.2.6.8 and 6.1.1.4'
Fe Fe 0.3463 0.8444 'International Tables Vol C Tables 4.2.6.8 and 6.1.1.4'
Se Se -0.0929 2.2259 'International Tables Vol C Tables 4.2.6.8 and 6.1.1.4'

loop_
_geom_angle_atom_site_label_1
_geom_angle_atom_site_label_2
_geom_angle_atom_site_label_3
_geom_angle
C1 Se1 C21 101.01(17)
C1 Fe1 C5 42.17(15)
C1 Fe1 C2 40.79(16)
C5 Fe1 C2 69.38(16)
C1 Fe1 C18 163.63(19)
C5 Fe1 C18 124.53(18)
C2 Fe1 C18 153.91(19)
C1 Fe1 C4 69.44(16)
C5 Fe1 C4 41.06(16)
C2 Fe1 C4 68.29(17)
C18 Fe1 C4 106.54(19)
C1 Fe1 C19 154.55(19)
C5 Fe1 C19 162.1(2)
C2 Fe1 C19 120.20(18)
C18 Fe1 C19 40.5(2)
C4 Fe1 C19 125.2(2)
C1 Fe1 C17 126.69(18)
C5 Fe1 C17 107.04(18)
C2 Fe1 C17 164.62(18)
C18 Fe1 C17 40.38(19)
C4 Fe1 C17 119.47(18)
C19 Fe1 C17 67.7(2)
C1 Fe1 C16 108.35(18)
C5 Fe1 C16 120.53(19)
C2 Fe1 C16 127.08(18)
C18 Fe1 C16 68.3(2)
C4 Fe1 C16 155.20(19)
C19 Fe1 C16 67.5(2)
C17 Fe1 C16 40.85(18)
C1 Fe1 C20 120.51(19)
C5 Fe1 C20 155.6(2)
C2 Fe1 C20 109.06(19)
C18 Fe1 C20 67.9(2)
C4 Fe1 C20 162.7(2)
C19 Fe1 C20 40.1(2)
C17 Fe1 C20 67.6(2)
C16 Fe1 C20 39.8(2)
C1 Fe1 C3 69.02(17)
C5 Fe1 C3 69.21(17)
C2 Fe1 C3 40.50(17)
C18 Fe1 C3 118.9(2)
C4 Fe1 C3 40.59(17)
C19 Fe1 C3 107.4(2)
C17 Fe1 C3 153.63(18)
C16 Fe1 C3 163.49(18)
C20 Fe1 C3 126.4(2)
C22 O2 C23 117.8(3)
C25 O3 C26 117.2(4)
C6 N1 C7 128.4(3)
C6 N1 H2 115.8
C7 N1 H2 115.8
C14 N2 C15 117.4(4)
C2 C1 C5 107.5(3)
C2 C1 Se1 122.3(3)
C5 C1 Se1 129.1(3)
C2 C1 Fe1 70.3(2)
C5 C1 Fe1 69.3(2)
Se1 C1 Fe1 116.5(2)
C1 C2 C3 109.2(4)
C1 C2 Fe1 68.9(2)
C3 C2 Fe1 70.4(2)
C1 C2 H15 125.4
C3 C2 H15 125.4
Fe1 C2 H15 127.0
C2 C3 C4 107.7(4)
C2 C3 Fe1 69.1(2)
C4 C3 Fe1 69.4(2)
C2 C3 H1 126.2
C4 C3 H1 126.2
Fe1 C3 H1 126.9
C3 C4 C5 108.9(4)
C3 C4 Fe1 70.0(3)
C5 C4 Fe1 68.8(2)
C3 C4 H9 125.6
C5 C4 H9 125.6
Fe1 C4 H9 127.1
C4 C5 C1 106.7(3)
C4 C5 C6 121.2(3)
C1 C5 C6 132.1(4)
C4 C5 Fe1 70.1(2)
C1 C5 Fe1 68.5(2)
C6 C5 Fe1 126.4(3)
O1 C6 N1 123.5(4)
O1 C6 C5 120.2(4)
N1 C6 C5 116.3(3)
C8 C7 N1 125.8(4)
C8 C7 C15 118.9(4)
N1 C7 C15 115.3(3)
C7 C8 C9 120.2(4)
C7 C8 H8 119.9
C9 C8 H8 119.9
C10 C9 C8 122.2(4)
C10 C9 H7 118.9
C8 C9 H7 118.9
C9 C10 C11 119.2(4)
C9 C10 H3 120.4
C11 C10 H3 120.4
C15 C11 C12 117.4(3)
C15 C11 C10 119.1(4)
C12 C11 C10 123.5(4)
C13 C12 C11 119.5(4)
C13 C12 H6 120.2
C11 C12 H6 120.2
C12 C13 C14 118.6(4)
C12 C13 H5 120.7
C14 C13 H5 120.7
N2 C14 C13 124.5(4)
N2 C14 H4 117.7
C13 C14 H4 117.7
N2 C15 C11 122.4(4)
N2 C15 C7 117.2(3)
C11 C15 C7 120.3(3)
C20 C16 C17 107.7(4)
C20 C16 Fe1 70.2(3)
C17 C16 Fe1 69.5(3)
C20 C16 H14 126.1
C17 C16 H14 126.1
Fe1 C16 H14 125.7
C18 C17 C16 107.8(4)
C18 C17 Fe1 69.6(3)
C16 C17 Fe1 69.7(3)
C18 C17 H10 126.1
C16 C17 H10 126.1
Fe1 C17 H10 126.2
C17 C18 C19 107.6(4)
C17 C18 Fe1 70.1(3)
C19 C18 Fe1 69.9(3)
C17 C18 H11 126.2
C19 C18 H11 126.2
Fe1 C18 H11 125.5
C20 C19 C18 108.3(5)
C20 C19 Fe1 70.3(3)
C18 C19 Fe1 69.6(3)
C20 C19 H13 125.8
C18 C19 H13 125.8
Fe1 C19 H13 125.9
C16 C20 C19 108.6(4)
C16 C20 Fe1 70.0(3)
C19 C20 Fe1 69.6(3)
C16 C20 H12 125.7
C19 C20 H12 125.7
Fe1 C20 H12 126.3
C28 C21 C22 119.0(4)
C28 C21 Se1 126.0(3)
C22 C21 Se1 115.1(3)
O2 C22 C24 124.5(4)
O2 C22 C21 115.0(4)
C24 C22 C21 120.5(4)
O2 C23 H16 109.5
O2 C23 H17 109.5
H16 C23 H17 109.5
O2 C23 H18 109.5
H16 C23 H18 109.5
H17 C23 H18 109.5
C22 C24 C25 119.9(4)
C22 C24 H19 120.1
C25 C24 H19 120.1
O3 C25 C27 125.4(4)
O3 C25 C24 114.6(4)
C27 C25 C24 120.1(4)
O3 C26 H21 109.5
O3 C26 H20 109.5
H21 C26 H20 109.5
O3 C26 H22 109.5
H21 C26 H22 109.5
H20 C26 H22 109.5
C25 C27 C28 119.0(4)
C25 C27 H23 120.5
C28 C27 H23 120.5
C21 C28 C27 121.5(4)
C21 C28 H24 119.2
C27 C28 H24 119.2

loop_
_geom_bond_atom_site_label_1
_geom_bond_atom_site_label_2
_geom_bond_distance
Se1 C1 1.902(4)
Se1 C21 1.918(4)
Fe1 C1 2.018(4)
Fe1 C5 2.028(4)
Fe1 C2 2.037(4)
Fe1 C18 2.042(4)
Fe1 C4 2.045(4)
Fe1 C19 2.046(5)
Fe1 C17 2.049(5)
Fe1 C16 2.051(5)
Fe1 C20 2.054(5)
Fe1 C3 2.054(4)
O1 C6 1.227(5)
O2 C22 1.365(5)
O2 C23 1.428(5)
O3 C25 1.366(5)
O3 C26 1.417(6)
N1 C6 1.360(5)
N1 C7 1.392(5)
N1 H2 0.8800
N2 C14 1.313(5)
N2 C15 1.371(5)
C1 C2 1.413(6)
C1 C5 1.456(5)
C2 C3 1.416(6)
C2 H15 0.9500
C3 C4 1.422(6)
C3 H1 0.9500
C4 C5 1.428(6)
C4 H9 0.9500
C5 C6 1.488(6)
C7 C8 1.377(5)
C7 C15 1.430(5)
C8 C9 1.408(6)
C8 H8 0.9500
C9 C10 1.358(6)
C9 H7 0.9500
C10 C11 1.430(5)
C10 H3 0.9500
C11 C15 1.408(5)
C11 C12 1.411(6)
C12 C13 1.370(6)
C12 H6 0.9500
C13 C14 1.393(6)
C13 H5 0.9500
C14 H4 0.9500
C16 C20 1.397(7)
C16 C17 1.431(6)
C16 H14 0.9500
C17 C18 1.412(7)
C17 H10 0.9500
C18 C19 1.416(7)
C18 H11 0.9500
C19 C20 1.406(8)
C19 H13 0.9500
C20 H12 0.9500
C21 C28 1.372(6)
C21 C22 1.398(5)
C22 C24 1.384(6)
C23 H16 0.9800
C23 H17 0.9800
C23 H18 0.9800
C24 C25 1.399(6)
C24 H19 0.9500
C25 C27 1.385(6)
C26 H21 0.9800
C26 H20 0.9800
C26 H22 0.9800
C27 C28 1.400(6)
C27 H23 0.9500
C28 H24 0.9500

loop_
_geom_hbond_atom_site_label_D
_geom_hbond_atom_site_label_H
_geom_hbond_atom_site_label_A
_geom_hbond_distance_DH
_geom_hbond_distance_HA
_geom_hbond_distance_DA
_geom_hbond_angle_DHA
_geom_hbond_site_symmetry_A
_geom_hbond_publ_flag
C23 H17 Se1 0.98 3.06 3.920(5) 146.9 3_577 yes
C8 H8 O1 0.95 2.29 2.889(5) 120.2 . yes
N1 H2 Se1 0.88 2.66 3.382(3) 140.6 . yes
N1 H2 Se1 0.88 2.66 3.382(3) 140.6 . yes
C8 H8 O1 0.95 2.29 2.889(5) 120.2 . yes
C23 H17 Se1 0.98 3.06 3.920(5) 146.9 3_577 yes

loop_
_geom_torsion_atom_site_label_1
_geom_torsion_atom_site_label_2
_geom_torsion_atom_site_label_3
_geom_torsion_atom_site_label_4
_geom_torsion
C5 C1 C2 C3 0.7(5)
Se1 C1 C2 C3 -168.5(3)
Fe1 C1 C2 C3 -58.9(3)
C5 C1 C2 Fe1 59.6(3)
Se1 C1 C2 Fe1 -109.5(3)
C1 C2 C3 C4 -0.8(5)
Fe1 C2 C3 C4 -58.8(3)
C1 C2 C3 Fe1 58.0(3)
C2 C3 C4 C5 0.7(5)
Fe1 C3 C4 C5 -58.0(3)
C2 C3 C4 Fe1 58.7(3)
C3 C4 C5 C1 -0.3(5)
Fe1 C4 C5 C1 -59.0(3)
C3 C4 C5 C6 180.0(4)
Fe1 C4 C5 C6 121.2(4)
C3 C4 C5 Fe1 58.7(3)
C2 C1 C5 C4 -0.2(4)
Se1 C1 C5 C4 167.9(3)
Fe1 C1 C5 C4 60.0(3)
C2 C1 C5 C6 179.5(4)
Se1 C1 C5 C6 -12.4(7)
Fe1 C1 C5 C6 -120.3(5)
C2 C1 C5 Fe1 -60.2(3)
Se1 C1 C5 Fe1 107.9(3)
C7 N1 C6 O1 -2.0(7)
C7 N1 C6 C5 -178.4(4)
C4 C5 C6 O1 -13.7(6)
C1 C5 C6 O1 166.6(4)
Fe1 C5 C6 O1 73.5(5)
C4 C5 C6 N1 162.7(4)
C1 C5 C6 N1 -17.0(6)
Fe1 C5 C6 N1 -110.0(4)
C6 N1 C7 C8 6.7(7)
C6 N1 C7 C15 -171.9(4)
N1 C7 C8 C9 179.5(4)
C15 C7 C8 C9 -1.9(6)
C7 C8 C9 C10 1.8(6)
C8 C9 C10 C11 -0.4(6)
C9 C10 C11 C15 -0.9(6)
C9 C10 C11 C12 176.6(4)
C15 C11 C12 C13 -0.5(6)
C10 C11 C12 C13 -178.1(4)
C11 C12 C13 C14 -1.0(7)
C15 N2 C14 C13 0.6(7)
C12 C13 C14 N2 1.0(7)
C14 N2 C15 C11 -2.2(6)
C14 N2 C15 C7 176.9(4)
C12 C11 C15 N2 2.2(6)
C10 C11 C15 N2 179.9(4)
C12 C11 C15 C7 -176.9(4)
C10 C11 C15 C7 0.8(6)
C8 C7 C15 N2 -178.5(4)
N1 C7 C15 N2 0.2(5)
C8 C7 C15 C11 0.6(6)
N1 C7 C15 C11 179.4(3)
C20 C16 C17 C18 0.7(5)
Fe1 C16 C17 C18 -59.3(3)
C20 C16 C17 Fe1 60.1(3)
C16 C17 C18 C19 -0.7(5)
Fe1 C17 C18 C19 -60.1(3)
C16 C17 C18 Fe1 59.4(3)
C17 C18 C19 C20 0.3(5)
Fe1 C18 C19 C20 -59.8(3)
C17 C18 C19 Fe1 60.2(3)
C17 C16 C20 C19 -0.5(5)
Fe1 C16 C20 C19 59.1(3)
C17 C16 C20 Fe1 -59.6(3)
C18 C19 C20 C16 0.1(5)
Fe1 C19 C20 C16 -59.3(3)
C18 C19 C20 Fe1 59.4(3)
C23 O2 C22 C24 12.1(6)
C23 O2 C22 C21 -167.8(4)
C28 C21 C22 O2 -179.7(3)
Se1 C21 C22 O2 1.1(5)
C28 C21 C22 C24 0.3(6)
Se1 C21 C22 C24 -178.8(3)
O2 C22 C24 C25 179.8(4)
C21 C22 C24 C25 -0.2(6)
C26 O3 C25 C27 5.4(7)
C26 O3 C25 C24 -175.0(4)
C22 C24 C25 O3 -179.1(4)
C22 C24 C25 C27 0.5(6)
O3 C25 C27 C28 178.7(4)
C24 C25 C27 C28 -0.9(6)
C22 C21 C28 C27 -0.7(6)
Se1 C21 C28 C27 178.4(3)
C25 C27 C28 C21 1.0(6)
